data_1539937
loop_
_publ_author_name
'Weiss, J.'

_publ_section_title
;
 Die Kristall- und Molekelstruktur von Hexaschwefeldiimid, S6 (N H)2 und
 Heptaschwefelimid, S7 N H
;
_journal_name_full 'Zeitschrift fuer Anorganische und Allgemeine Chemie'
_journal_page_first 190
_journal_page_last 197
_journal_volume 305
_journal_year 1960
_chemical_formula_sum 'H N S7'
_chemical_name_systematic 'S7 N H'
_space_group_IT_number 62
_symmetry_space_group_name_Hall '-P 2c 2ab'
_symmetry_space_group_name_H-M 'P b n m'
_cell_angle_alpha 90
_cell_angle_beta 90
_cell_angle_gamma 90
_cell_formula_units_Z 4
_cell_length_a 7.61
_cell_length_b 8.04
_cell_length_c 13.03
_cell_volume 797.233
_citation_journal_id_ASTM ZAACAB
_cod_data_source_file Weiss_ZAACAB_1960_881.cif
_cod_data_source_block H1N1S7
_cod_original_cell_volume 797.2327
_cod_original_sg_symbol_Hall '-P 2ac 2n (z,x,y)'
_cod_original_formula_sum 'H1 N1 S7'
_cod_database_code 1539937

loop_
_symmetry_equiv_pos_as_xyz
x,y,z
x+1/2,-y+1/2,-z
-x+1/2,y+1/2,-z+1/2
-x,-y,z+1/2
-x,-y,-z
-x-1/2,y-1/2,z
x-1/2,-y-1/2,z-1/2
x,y,-z-1/2

loop_
_atom_site_label
_atom_site_type_symbol
_atom_site_fract_x
_atom_site_fract_y
_atom_site_fract_z
_atom_site_occupancy
_atom_site_U_iso_or_equiv
N1 N 0.214 0.272 0.25 1 0.0
S2 S 0.485 0.228 0.08 1 0.0
S1 S 0.247 0.161 0.142 1 0.0
S4 S 0.79 0.127 0.25 1 0.0
S3 S 0.66 0.045 0.136 1 0.0
